data_7228053
loop_
_publ_author_name
'Breeze, Matthew I.'
'Chamberlain, Thomas W.'
'Clarkson, Guy J.'
'de Camargo, Ra\'issa Pires'
'Wu, Yue'
'de Lima, Juliana Fonseca'
'Millange, Franck'
'Serra, Osvaldo A.'
'O'Hare, Dermot'
'Walton, Richard I.'

_publ_section_title
;
 Structural variety in ytterbium dicarboxylate frameworks and in situ
 study diffraction of their solvothermal crystallisation
;
_journal_issue 17
_journal_name_full CrystEngComm
_journal_page_first 2424
_journal_paper_doi 10.1039/C7CE00481H
_journal_volume 19
_journal_year 2017
_chemical_formula_moiety 'C15 H15 N O8 Yb'
_chemical_formula_sum 'C15 H15 N O8 Yb'
_chemical_formula_weight 510.32
_space_group_crystal_system triclinic
_space_group_IT_number 2
_space_group_name_Hall '-P 1'
_space_group_name_H-M_alt 'P -1'
_symmetry_space_group_name_Hall '-P 1'
_symmetry_space_group_name_H-M 'P -1'
_atom_sites_solution_hydrogens mixed
_atom_sites_solution_primary direct
_audit_creation_date 2017-02-28
_audit_creation_method
;
Olex2 1.2
(compiled 2017.01.04 svn.r3372 for OlexSys, GUI svn.r5292)
;
_audit_update_record
;
2017-03-09 deposited with the CCDC.
2017-04-11 downloaded from the CCDC.
;
_cell_angle_alpha 63.350(2)
_cell_angle_beta 71.042(2)
_cell_angle_gamma 82.5615(19)
_cell_formula_units_Z 2
_cell_length_a 8.5054(2)
_cell_length_b 10.2435(2)
_cell_length_c 10.9144(3)
_cell_measurement_reflns_used 12740
_cell_measurement_temperature 100(2)
_cell_measurement_theta_max 30.5724
_cell_measurement_theta_min 3.3329
_cell_volume 803.65(4)
_computing_cell_refinement
'CrysAlisPro, Oxford Diffraction Ltd., Version 1.171.34.40 (release 27-08-2010 CrysAlis171 .NET) (compiled Aug 27 2010,11:50:40)'
_computing_data_collection
'CrysAlisPro, Oxford Diffraction Ltd., Version 1.171.34.40 (release 27-08-2010 CrysAlis171 .NET) (compiled Aug 27 2010,11:50:40)'
_computing_data_reduction
'CrysAlisPro, Oxford Diffraction Ltd., Version 1.171.34.40 (release 27-08-2010 CrysAlis171 .NET) (compiled Aug 27 2010,11:50:40)'
_computing_molecular_graphics 'Olex2 (Dolomanov et al., 2009)'
_computing_publication_material 'Olex2 (Dolomanov et al., 2009)'
_computing_structure_refinement 'ShelXL (Sheldrick, 2015)'
_computing_structure_solution 'ShelXS-1997 (Sheldrick, 2008)'
_diffrn_ambient_temperature 100(2)
_diffrn_detector_area_resol_mean 10.2833
_diffrn_measured_fraction_theta_full 0.997
_diffrn_measured_fraction_theta_max 0.905
_diffrn_measurement_details
'#__ type_ start__ end____ width___ exp.time_ 1 omega 25.00 88.00 1.0000 40.0000 omega____ theta____ kappa____ phi______ frames - 14.4190 38.0000 -150.0000 63 #__ type_ start__ end____ width___ exp.time_ 2 omega -3.00 82.00 1.0000 40.0000 omega____ theta____ kappa____ phi______ frames - 14.4190 55.0000 147.0000 85 #__ type_ start__ end____ width___ exp.time_ 3 omega -18.00 92.00 1.0000 40.0000 omega____ theta____ kappa____ phi______ frames - 14.4190 77.0000 -60.0000 110 #__ type_ start__ end____ width___ exp.time_ 4 omega -59.00 44.00 1.0000 40.0000 omega____ theta____ kappa____ phi______ frames - 14.4190 -55.0000 -175.0000 103 #__ type_ start__ end____ width___ exp.time_ 5 omega -30.00 40.00 1.0000 40.0000 omega____ theta____ kappa____ phi______ frames - 14.4190 -38.0000 0.0000 70 #__ type_ start__ end____ width___ exp.time_ 6 omega 34.00 76.00 1.0000 40.0000 omega____ theta____ kappa____ phi______ frames - 14.4190 179.0000 30.0000 42 #__ type_ start__ end____ width___ exp.time_ 7 omega 5.00 85.00 1.0000 40.0000 omega____ theta____ kappa____ phi______ frames - 14.4190 38.0000 90.0000 80 #__ type_ start__ end____ width___ exp.time_ 8 omega 34.00 88.00 1.0000 40.0000 omega____ theta____ kappa____ phi______ frames - 14.4190 179.0000 -150.0000 54 #__ type_ start__ end____ width___ exp.time_ 9 omega -91.00 -52.00 1.0000 40.0000 omega____ theta____ kappa____ phi______ frames - -15.2002 153.0000 -126.0000 39 #__ type_ start__ end____ width___ exp.time_ 10 omega -93.00 -67.00 1.0000 40.0000 omega____ theta____ kappa____ phi______ frames - -15.2002 155.0000 49.0000 26'
_diffrn_measurement_device_type 'Xcalibur, Ruby, Gemini'
_diffrn_measurement_method '\w scans'
_diffrn_orient_matrix_UB_11 -0.0782193000
_diffrn_orient_matrix_UB_12 0.0226442000
_diffrn_orient_matrix_UB_13 -0.0120262000
_diffrn_orient_matrix_UB_21 0.0334940000
_diffrn_orient_matrix_UB_22 0.0711519000
_diffrn_orient_matrix_UB_23 -0.0488486000
_diffrn_orient_matrix_UB_31 0.0231951000
_diffrn_orient_matrix_UB_32 -0.0207162000
_diffrn_orient_matrix_UB_33 -0.0572991000
_diffrn_radiation_monochromator graphite
_diffrn_radiation_type MoK\a
_diffrn_radiation_wavelength 0.71073
_diffrn_reflns_av_R_equivalents 0.0325
_diffrn_reflns_av_unetI/netI 0.0293
_diffrn_reflns_Laue_measured_fraction_full 0.997
_diffrn_reflns_Laue_measured_fraction_max 0.905
_diffrn_reflns_limit_h_max 11
_diffrn_reflns_limit_h_min -12
_diffrn_reflns_limit_k_max 14
_diffrn_reflns_limit_k_min -14
_diffrn_reflns_limit_l_max 15
_diffrn_reflns_limit_l_min -15
_diffrn_reflns_number 15243
_diffrn_reflns_point_group_measured_fraction_full 0.997
_diffrn_reflns_point_group_measured_fraction_max 0.905
_diffrn_reflns_theta_full 28.000
_diffrn_reflns_theta_max 30.641
_diffrn_reflns_theta_min 3.340
_diffrn_source 'Enhance (Mo) X-ray Source'
_exptl_absorpt_coefficient_mu 5.864
_exptl_absorpt_correction_T_max 1.00000
_exptl_absorpt_correction_T_min 0.61400
_exptl_absorpt_correction_type multi-scan
_exptl_absorpt_process_details
'CrysAlisPro, Oxford Diffraction Ltd., Version 1.171.34.40 (release 27-08-2010 CrysAlis171 .NET) (compiled Aug 27 2010,11:50:40) Empirical absorption correction using spherical harmonics, implemented in SCALE3 ABSPACK scaling algorithm.'
_exptl_crystal_colour colourless
_exptl_crystal_colour_primary colourless
_exptl_crystal_density_diffrn 2.109
_exptl_crystal_description block
_exptl_crystal_F_000 492
_exptl_crystal_size_max 0.2
_exptl_crystal_size_mid 0.15
_exptl_crystal_size_min 0.06
_refine_diff_density_max 1.029
_refine_diff_density_min -0.792
_refine_diff_density_rms 0.110
_refine_ls_extinction_method none
_refine_ls_goodness_of_fit_ref 1.067
_refine_ls_hydrogen_treatment mixed
_refine_ls_matrix_type full
_refine_ls_number_parameters 234
_refine_ls_number_reflns 4490
_refine_ls_number_restraints 2
_refine_ls_restrained_S_all 1.067
_refine_ls_R_factor_all 0.0168
_refine_ls_R_factor_gt 0.0162
_refine_ls_shift/su_max 0.002
_refine_ls_shift/su_mean 0.000
_refine_ls_structure_factor_coef Fsqd
_refine_ls_weighting_details 'w=1/[\s^2^(Fo^2^)+(0.0127P)^2^+0.6471P] where P=(Fo^2^+2Fc^2^)/3'
_refine_ls_weighting_scheme calc
_refine_ls_wR_factor_gt 0.0362
_refine_ls_wR_factor_ref 0.0365
_reflns_Friedel_coverage 0.000
_reflns_number_gt 4402
_reflns_number_total 4490
_reflns_threshold_expression 'I > 2\s(I)'
_cod_data_source_file c7ce00481h2.cif
_cod_data_source_block mb3
_cod_depositor_comments 'Adding full bibliography for 7228053--7228056.cif.'
_cod_database_code 7228053
_shelx_shelxl_version_number 2016/6
_chemical_oxdiff_formula 'C20 H20 N2 O2 Yb'
_shelx_space_group_comment
;
The symmetry employed for this shelxl refinement is uniquely defined
by the following loop, which should always be used as a source of
symmetry information in preference to the above space-group names.
They are only intended as comments.
;
_reflns_odcompleteness_completeness 99.35
_reflns_odcompleteness_iscentric 0
_reflns_odcompleteness_theta 28.02
_olex2_refinement_description
;
The hydrogens on the coordinated water (O501) were located in 
a difference map.
They were allowed to refine with a distance restraint (DFIX 0.85) 
and thermal parameters equal to 1.5 times that of O501 to which 
they were attached.

1. Fixed Uiso
 At 1.2 times of:
  All C(H) groups
 At 1.5 times of:
  All C(H,H,H) groups, All O(H,H) groups
2. Restrained distances
 O501-H50A = O501-H50B
 0.85 with sigma of 0.008
3.a Aromatic/amide H refined with riding coordinates:
 C104(H104), C105(H105), C204(H204), C205(H205), C304(H304), C305(H305),
 C402(H402)
3.b Idealised Me refined as rotating group:
 C404(H40A,H40B,H40C), C405(H40D,H40E,H40F)
;
_olex2_submission_special_instructions 'No special instructions were received'

loop_
_space_group_symop_operation_xyz
'x, y, z'
'-x, -y, -z'

loop_
_atom_site_label
_atom_site_type_symbol
_atom_site_fract_x
_atom_site_fract_y
_atom_site_fract_z
_atom_site_U_iso_or_equiv
_atom_site_adp_type
_atom_site_occupancy
_atom_site_site_symmetry_order
_atom_site_calc_flag
_atom_site_refinement_flags_posn
Yb1 Yb 0.36393(2) 0.56591(2) 0.33189(2) 0.00628(3) Uani 1 1 d .
O101 O 0.54610(18) 0.50008(15) 0.15242(14) 0.0107(3) Uani 1 1 d .
O102 O 0.65383(18) 0.62757(14) 0.22407(13) 0.0095(3) Uani 1 1 d .
C102 C 0.6710(2) 0.55244(19) 0.15424(18) 0.0085(3) Uani 1 1 d .
C103 C 0.8416(2) 0.5239(2) 0.07546(19) 0.0092(4) Uani 1 1 d .
C104 C 0.8623(3) 0.4295(2) 0.0112(2) 0.0113(4) Uani 1 1 d .
H104 H 0.768836 0.381346 0.019082 0.014 Uiso 1 1 calc R
C105 C 1.0218(3) 0.4067(2) -0.0646(2) 0.0112(4) Uani 1 1 d .
H105 H 1.036902 0.343041 -0.109326 0.013 Uiso 1 1 calc R
O201 O 0.33115(19) 0.75557(15) 0.11864(14) 0.0124(3) Uani 1 1 d .
O202 O 0.10719(19) 0.69331(15) 0.30744(14) 0.0113(3) Uani 1 1 d .
C202 C 0.1807(3) 0.7749(2) 0.17562(19) 0.0089(3) Uani 1 1 d .
C203 C 0.0864(3) 0.8933(2) 0.08649(19) 0.0095(4) Uani 1 1 d .
C204 C 0.1678(3) 0.9810(2) -0.0575(2) 0.0133(4) Uani 1 1 d .
H204 H 0.282853 0.968112 -0.096626 0.016 Uiso 1 1 calc R
C205 C 0.0819(3) 1.0872(2) -0.1443(2) 0.0124(4) Uani 1 1 d .
H205 H 0.137812 1.146088 -0.242528 0.015 Uiso 1 1 calc R
O301 O 0.50183(19) 0.37484(15) 0.45981(14) 0.0126(3) Uani 1 1 d .
O302 O 0.61524(19) 0.23438(15) 0.63145(14) 0.0118(3) Uani 1 1 d .
C302 C 0.5481(2) 0.2519(2) 0.53775(19) 0.0078(3) Uani 1 1 d .
C303 C 0.5246(3) 0.1216(2) 0.51783(19) 0.0093(4) Uani 1 1 d .
C304 C 0.5173(3) 0.1384(2) 0.38527(19) 0.0106(4) Uani 1 1 d .
H304 H 0.529553 0.232789 0.307069 0.013 Uiso 1 1 calc R
C305 C 0.4924(3) 0.0180(2) 0.36809(19) 0.0109(4) Uani 1 1 d .
H305 H 0.486839 0.029957 0.278110 0.013 Uiso 1 1 calc R
O401 O 0.20967(19) 0.40763(15) 0.32199(15) 0.0124(3) Uani 1 1 d .
C402 C 0.2358(3) 0.3320(2) 0.2540(2) 0.0128(4) Uani 1 1 d .
H402 H 0.336399 0.348375 0.177650 0.015 Uiso 1 1 calc R
N403 N 0.1308(2) 0.23085(18) 0.28295(19) 0.0144(3) Uani 1 1 d .
C404 C 0.1698(3) 0.1406(2) 0.2046(2) 0.0205(5) Uani 1 1 d .
H40A H 0.276595 0.172932 0.129138 0.031 Uiso 1 1 calc GR
H40B H 0.082263 0.150227 0.160911 0.031 Uiso 1 1 calc GR
H40C H 0.176595 0.038163 0.271255 0.031 Uiso 1 1 calc GR
C405 C -0.0287(3) 0.2073(3) 0.3946(3) 0.0246(5) Uani 1 1 d .
H40D H -0.010122 0.165549 0.488869 0.037 Uiso 1 1 calc GR
H40E H -0.098034 0.139744 0.392041 0.037 Uiso 1 1 calc GR
H40F H -0.085075 0.300715 0.377790 0.037 Uiso 1 1 calc GR
O501 O 0.18745(19) 0.47287(16) 0.56579(14) 0.0120(3) Uani 1 1 d D
H50A H 0.232(3) 0.439(3) 0.633(2) 0.018 Uiso 1 1 d DR
H50B H 0.0964(18) 0.425(2) 0.603(3) 0.018 Uiso 1 1 d DR

loop_
_atom_site_aniso_label
_atom_site_aniso_U_11
_atom_site_aniso_U_22
_atom_site_aniso_U_33
_atom_site_aniso_U_23
_atom_site_aniso_U_13
_atom_site_aniso_U_12
Yb1 0.00656(5) 0.00552(4) 0.00776(4) -0.00348(3) -0.00292(3) 0.00121(3)
O101 0.0096(7) 0.0126(6) 0.0123(6) -0.0074(5) -0.0034(5) 0.0005(5)
O102 0.0101(7) 0.0091(6) 0.0103(6) -0.0059(5) -0.0022(5) 0.0012(5)
C102 0.0099(9) 0.0070(7) 0.0067(7) -0.0015(6) -0.0028(6) 0.0010(7)
C103 0.0079(9) 0.0095(8) 0.0081(8) -0.0029(6) -0.0015(6) 0.0006(7)
C104 0.0099(10) 0.0129(8) 0.0129(8) -0.0075(7) -0.0024(7) -0.0012(7)
C105 0.0107(10) 0.0129(8) 0.0116(8) -0.0080(7) -0.0016(7) 0.0001(7)
O201 0.0116(7) 0.0125(6) 0.0122(6) -0.0049(5) -0.0045(5) 0.0035(6)
O202 0.0118(7) 0.0106(6) 0.0106(6) -0.0035(5) -0.0041(5) 0.0007(5)
C202 0.0109(9) 0.0083(8) 0.0118(8) -0.0064(7) -0.0062(7) 0.0007(7)
C203 0.0113(10) 0.0077(8) 0.0120(8) -0.0050(7) -0.0066(7) 0.0026(7)
C204 0.0111(10) 0.0141(9) 0.0133(9) -0.0054(7) -0.0040(7) 0.0043(8)
C205 0.0113(10) 0.0127(9) 0.0115(8) -0.0044(7) -0.0035(7) 0.0025(7)
O301 0.0139(8) 0.0085(6) 0.0142(6) -0.0046(5) -0.0042(5) 0.0036(6)
O302 0.0141(8) 0.0116(6) 0.0130(6) -0.0067(5) -0.0065(5) 0.0013(6)
C302 0.0066(9) 0.0076(8) 0.0102(8) -0.0053(6) -0.0012(6) -0.0008(7)
C303 0.0086(9) 0.0089(8) 0.0123(8) -0.0056(7) -0.0042(7) 0.0009(7)
C304 0.0125(10) 0.0079(8) 0.0113(8) -0.0036(7) -0.0048(7) 0.0007(7)
C305 0.0129(10) 0.0109(8) 0.0105(8) -0.0053(7) -0.0052(7) 0.0016(7)
O401 0.0124(7) 0.0126(6) 0.0159(6) -0.0087(5) -0.0053(5) 0.0005(6)
C402 0.0144(10) 0.0122(9) 0.0141(9) -0.0058(7) -0.0078(7) 0.0026(8)
N403 0.0159(9) 0.0108(7) 0.0198(8) -0.0078(7) -0.0076(7) 0.0003(7)
C404 0.0318(14) 0.0132(9) 0.0249(11) -0.0111(8) -0.0156(10) 0.0030(9)
C405 0.0196(12) 0.0183(10) 0.0325(12) -0.0115(9) -0.0006(10) -0.0055(9)
O501 0.0109(7) 0.0155(7) 0.0085(6) -0.0039(5) -0.0032(5) -0.0004(6)

loop_
_atom_type_symbol
_atom_type_description
_atom_type_scat_dispersion_real
_atom_type_scat_dispersion_imag
_atom_type_scat_source
C C 0.0033 0.0016 'International Tables Vol C Tables 4.2.6.8 and 6.1.1.4'
H H 0.0000 0.0000 'International Tables Vol C Tables 4.2.6.8 and 6.1.1.4'
N N 0.0061 0.0033 'International Tables Vol C Tables 4.2.6.8 and 6.1.1.4'
O O 0.0106 0.0060 'International Tables Vol C Tables 4.2.6.8 and 6.1.1.4'
Yb Yb -0.3850 5.5486 'International Tables Vol C Tables 4.2.6.8 and 6.1.1.4'

loop_
_geom_angle_atom_site_label_1
_geom_angle_atom_site_label_2
_geom_angle_atom_site_label_3
_geom_angle
_geom_angle_site_symmetry_1
_geom_angle_site_symmetry_3
O101 Yb1 O102 55.05(5) . .
O101 Yb1 O202 122.60(5) . .
O101 Yb1 C302 127.04(5) . 2_666
O102 Yb1 O202 135.78(4) . .
O102 Yb1 C302 72.00(5) . 2_666
O201 Yb1 O101 77.19(5) . .
O201 Yb1 O102 85.56(5) . .
O201 Yb1 O202 55.10(5) . .
O201 Yb1 C302 99.37(5) . 2_666
O202 Yb1 C302 93.41(5) . 2_666
O301 Yb1 O101 77.58(5) . .
O301 Yb1 O102 73.08(5) . .
O301 Yb1 O201 153.38(5) . .
O301 Yb1 O202 150.09(5) . .
O301 Yb1 O302 110.31(5) . 2_666
O301 Yb1 C302 89.13(5) . 2_666
O301 Yb1 O501 75.07(5) . .
O302 Yb1 O101 127.66(5) 2_666 .
O302 Yb1 O102 77.22(5) 2_666 .
O302 Yb1 O201 79.19(5) 2_666 .
O302 Yb1 O202 76.27(5) 2_666 .
O302 Yb1 C302 21.31(5) 2_666 2_666
O302 Yb1 O501 84.49(5) 2_666 .
O401 Yb1 O101 76.06(5) . .
O401 Yb1 O102 130.35(5) . .
O401 Yb1 O201 92.19(5) . .
O401 Yb1 O202 75.96(5) . .
O401 Yb1 O301 89.85(5) . .
O401 Yb1 O302 150.79(5) . 2_666
O401 Yb1 C302 155.90(5) . 2_666
O401 Yb1 O501 80.50(5) . .
O501 Yb1 O101 143.74(5) . .
O501 Yb1 O102 134.56(5) . .
O501 Yb1 O201 131.41(5) . .
O501 Yb1 O202 76.66(5) . .
O501 Yb1 C302 75.98(5) . 2_666
C102 O101 Yb1 92.24(11) . .
C102 O102 Yb1 91.14(12) . .
O101 C102 O102 120.82(18) . .
O101 C102 C103 119.63(17) . .
O102 C102 C103 119.55(18) . .
C104 C103 C102 119.89(19) . .
C105 C103 C102 119.83(17) 2_765 .
C105 C103 C104 120.28(18) 2_765 .
C103 C104 H104 120.4 . .
C103 C104 C105 119.2(2) . .
C105 C104 H104 120.4 . .
C103 C105 C104 120.53(18) 2_765 .
C103 C105 H105 119.7 2_765 .
C104 C105 H105 119.7 . .
C202 O201 Yb1 94.11(11) . .
C202 O202 Yb1 90.07(12) . .
O201 C202 O202 120.65(17) . .
O201 C202 C203 119.53(16) . .
O202 C202 C203 119.81(18) . .
C204 C203 C202 119.21(18) . .
C205 C203 C202 120.93(17) 2_575 .
C205 C203 C204 119.81(17) 2_575 .
C203 C204 H204 119.8 . .
C205 C204 C203 120.49(19) . .
C205 C204 H204 119.8 . .
C203 C205 H205 120.2 2_575 .
C204 C205 C203 119.69(18) . 2_575
C204 C205 H205 120.2 . .
C302 O301 Yb1 166.43(14) . .
C302 O302 Yb1 117.38(12) . 2_666
O301 C302 Yb1 81.49(11) . 2_666
O301 C302 C303 118.99(17) . .
O302 C302 Yb1 41.30(9) . 2_666
O302 C302 O301 122.72(18) . .
O302 C302 C303 118.29(16) . .
C303 C302 Yb1 159.43(12) . 2_666
C304 C303 C302 120.23(16) . .
C305 C303 C302 120.28(16) 2_656 .
C305 C303 C304 119.48(18) 2_656 .
C303 C304 H304 120.0 . .
C305 C304 C303 120.06(17) . .
C305 C304 H304 120.0 . .
C303 C305 H305 119.8 2_656 .
C304 C305 C303 120.46(17) . 2_656
C304 C305 H305 119.8 . .
C402 O401 Yb1 135.16(14) . .
O401 C402 H402 118.4 . .
O401 C402 N403 123.2(2) . .
N403 C402 H402 118.4 . .
C402 N403 C404 121.34(19) . .
C402 N403 C405 120.10(18) . .
C405 N403 C404 118.6(2) . .
N403 C404 H40A 109.5 . .
N403 C404 H40B 109.5 . .
N403 C404 H40C 109.5 . .
H40A C404 H40B 109.5 . .
H40A C404 H40C 109.5 . .
H40B C404 H40C 109.5 . .
N403 C405 H40D 109.5 . .
N403 C405 H40E 109.5 . .
N403 C405 H40F 109.5 . .
H40D C405 H40E 109.5 . .
H40D C405 H40F 109.5 . .
H40E C405 H40F 109.5 . .
Yb1 O501 H50A 117.1(19) . .
Yb1 O501 H50B 130.5(18) . .
H50A O501 H50B 104(3) . .

loop_
_geom_bond_atom_site_label_1
_geom_bond_atom_site_label_2
_geom_bond_distance
_geom_bond_site_symmetry_2
Yb1 O101 2.3738(13) .
Yb1 O102 2.3906(15) .
Yb1 O201 2.3440(13) .
Yb1 O202 2.4230(14) .
Yb1 O301 2.2747(13) .
Yb1 O302 2.2914(14) 2_666
Yb1 C302 3.0826(19) 2_666
Yb1 O401 2.2721(15) .
Yb1 O501 2.3187(14) .
O101 C102 1.260(3) .
O102 C102 1.273(2) .
C102 C103 1.495(3) .
C103 C104 1.392(3) .
C103 C105 1.386(3) 2_765
C104 H104 0.9500 .
C104 C105 1.394(3) .
C105 H105 0.9500 .
O201 C202 1.262(2) .
O202 C202 1.277(2) .
C202 C203 1.502(3) .
C203 C204 1.394(3) .
C203 C205 1.393(3) 2_575
C204 H204 0.9500 .
C204 C205 1.390(3) .
C205 H205 0.9500 .
O301 C302 1.262(2) .
O302 C302 1.262(2) .
C302 C303 1.492(3) .
C303 C304 1.400(3) .
C303 C305 1.398(2) 2_656
C304 H304 0.9500 .
C304 C305 1.379(3) .
C305 H305 0.9500 .
O401 C402 1.251(2) .
C402 H402 0.9500 .
C402 N403 1.317(3) .
N403 C404 1.464(3) .
N403 C405 1.459(3) .
C404 H40A 0.9800 .
C404 H40B 0.9800 .
C404 H40C 0.9800 .
C405 H40D 0.9800 .
C405 H40E 0.9800 .
C405 H40F 0.9800 .
O501 H50A 0.845(8) .
O501 H50B 0.850(8) .

loop_
_geom_hbond_atom_site_label_D
_geom_hbond_atom_site_label_H
_geom_hbond_atom_site_label_A
_geom_hbond_distance_DH
_geom_hbond_distance_HA
_geom_hbond_distance_DA
_geom_hbond_angle_DHA
_geom_hbond_site_symmetry_A
O501 H50A O102 0.845(8) 1.928(9) 2.771(2) 176(3) 2_666
O501 H50B O202 0.850(8) 1.949(8) 2.798(2) 177(3) 2_566
